data_7160606
loop_
_publ_author_name
'Senapati, Siddhartha Kumar'
'Borah, Asish'
'Hazarika, Swagata'
'Das, Animesh'

_publ_section_title
;
 Triple role of boronic acid as a catalyst in the alkylation of quinoline
 to functionalized tetrahydroquinoline.
;
_journal_issue 31
_journal_name_full 'Organic &amp; biomolecular chemistry'
_journal_page_first 7275
_journal_page_last 7282
_journal_paper_doi 10.1039/d5ob00895f
_journal_volume 23
_journal_year 2025
_chemical_formula_moiety 'C38 H45 N O2'
_chemical_formula_sum 'C38 H45 N O2'
_chemical_formula_weight 547.75
_space_group_crystal_system triclinic
_space_group_IT_number 2
_space_group_name_Hall '-P 1'
_space_group_name_H-M_alt 'P -1'
_atom_sites_solution_hydrogens mixed
_atom_sites_solution_primary iterative
_audit_creation_date 2025-03-17
_audit_creation_method
;
Olex2 1.5-alpha
(compiled 2023.11.24 svn.r209d9fb2 for OlexSys, GUI svn.r6869)
;
_audit_update_record
;
2025-03-21 deposited with the CCDC.	2025-06-24 downloaded from the CCDC.
;
_cell_angle_alpha 68.406(6)
_cell_angle_beta 85.378(7)
_cell_angle_gamma 66.181(6)
_cell_formula_units_Z 2
_cell_length_a 11.629(3)
_cell_length_b 12.102(3)
_cell_length_c 13.779(3)
_cell_measurement_reflns_used 9947
_cell_measurement_temperature 296.00
_cell_measurement_theta_max 26.37
_cell_measurement_theta_min 2.40
_cell_volume 1644.2(7)
_computing_cell_refinement 'SAINT V8.40B (?, 2016)'
_computing_data_reduction 'SAINT V8.40B (?, 2016)'
_computing_molecular_graphics 'Olex2 1.5-alpha (Dolomanov et al., 2009)'
_computing_publication_material 'Olex2 1.5-alpha (Dolomanov et al., 2009)'
_computing_structure_refinement 'SHELXL 2018/3 (Sheldrick, 2015)'
_computing_structure_solution 'olex2.solve 1.5-alpha (Bourhis et al., 2015)'
_diffrn_ambient_temperature 296.00
_diffrn_measured_fraction_theta_full 0.990
_diffrn_measured_fraction_theta_max 0.990
_diffrn_measurement_device_type 'Bruker APEX-II CCD'
_diffrn_measurement_method '\f and \w scans'
_diffrn_radiation_type MoK\a
_diffrn_radiation_wavelength 0.71073
_diffrn_reflns_av_R_equivalents 0.0367
_diffrn_reflns_av_unetI/netI 0.0214
_diffrn_reflns_Laue_measured_fraction_full 0.990
_diffrn_reflns_Laue_measured_fraction_max 0.990
_diffrn_reflns_limit_h_max 14
_diffrn_reflns_limit_h_min -14
_diffrn_reflns_limit_k_max 15
_diffrn_reflns_limit_k_min -15
_diffrn_reflns_limit_l_max 17
_diffrn_reflns_limit_l_min -17
_diffrn_reflns_number 48983
_diffrn_reflns_point_group_measured_fraction_full 0.990
_diffrn_reflns_point_group_measured_fraction_max 0.990
_diffrn_reflns_theta_full 25.242
_diffrn_reflns_theta_max 26.374
_diffrn_reflns_theta_min 2.129
_diffrn_source_current 1.4
_diffrn_source_power 0.07
_diffrn_source_voltage 50.0
_diffrn_standards_number 0
_exptl_absorpt_coefficient_mu 0.067
_exptl_absorpt_correction_T_max 0.7454
_exptl_absorpt_correction_T_min 0.6798
_exptl_absorpt_correction_type none
_exptl_absorpt_process_details
;
SADABS-2016/2 (Bruker,2016/2) was used for absorption correction.
wR2(int) was 0.1440 before and 0.0550 after correction.
The Ratio of minimum to maximum transmission is 0.9120.
The \l/2 correction factor is Not present.
;
_exptl_crystal_colour 'dark red'
_exptl_crystal_colour_modifier dark
_exptl_crystal_colour_primary red
_exptl_crystal_density_diffrn 1.106
_exptl_crystal_description block
_exptl_crystal_F_000 592
_exptl_crystal_size_max 0.38
_exptl_crystal_size_mid 0.34
_exptl_crystal_size_min 0.31
_refine_diff_density_max 0.268
_refine_diff_density_min -0.333
_refine_diff_density_rms 0.031
_refine_ls_extinction_method none
_refine_ls_goodness_of_fit_ref 1.051
_refine_ls_hydrogen_treatment mixed
_refine_ls_matrix_type full
_refine_ls_number_parameters 387
_refine_ls_number_reflns 6662
_refine_ls_number_restraints 23
_refine_ls_restrained_S_all 1.052
_refine_ls_R_factor_all 0.0706
_refine_ls_R_factor_gt 0.0543
_refine_ls_shift/su_max 0.000
_refine_ls_shift/su_mean 0.000
_refine_ls_structure_factor_coef Fsqd
_refine_ls_weighting_details 'w=1/[\s^2^(Fo^2^)+(0.0688P)^2^+0.4850P] where P=(Fo^2^+2Fc^2^)/3'
_refine_ls_weighting_scheme calc
_refine_ls_wR_factor_gt 0.1392
_refine_ls_wR_factor_ref 0.1583
_reflns_Friedel_coverage 0.000
_reflns_number_gt 5260
_reflns_number_total 6662
_reflns_threshold_expression 'I > 2\s(I)'
_cod_data_source_file d5ob00895f2.cif
_cod_data_source_block sk_381_0m_a
_cod_depositor_comments 'Adding full bibliography for 7160606.cif.'
_cod_original_cell_volume 1644.1(7)
_cod_database_code 7160606
_shelx_shelxl_version_number 2018/3
_shelx_space_group_comment
;
The symmetry employed for this shelxl refinement is uniquely defined
by the following loop, which should always be used as a source of
symmetry information in preference to the above space-group names.
They are only intended as comments.
;
_olex2_refinement_description
;
1. Fixed Uiso
 At 1.2 times of:
  All C(H,H) groups, H14b of C14, H4 of C4, H6 of C6, H16 of C16, H3 of C3,
  H13 of C13, H15 of C15, H17 of C17, H18 of C18, H20 of C20, H21 of C21, H22
  of C22, H23 of C23, H24 of C24, H30 of C30, H26 of C26, All C(H,H,H,H) groups
 At 1.5 times of:
  All C(H,H,H) groups, H14a of C14, All O(H) groups
2. Restrained distances
 C9-C10 \\sim C9-C10A
 with sigma of 0.02
 C10-C12 \\sim C10A-C12
 with sigma of 0.04
 C10-C5 \\sim C10A-C5A
 with sigma of 0.02
 C9-C5 \\sim C9-C5A
 with sigma of 0.04
 C5-C12 \\sim C5A-C12
 with sigma of 0.02
3. Uiso/Uaniso restraints and constraints
Uanis(C10A) = Uanis(C10)
4. Rigid body (RIGU) restrains
 C12, C5, C5A, C10, C10A
 with sigma for 1-2 distances of 0.004 and sigma for 1-3 distances of 0.004
5. Others
 Sof(H12c)=Sof(H12d)=Sof(C5A)=Sof(H5Aa)=Sof(H5Ab)=Sof(C10A)=Sof(H10c)=
 Sof(H10d)=1-FVAR(1)
 Sof(C10)=Sof(H10a)=Sof(H10b)=Sof(C5)=Sof(H5a)=Sof(H5b)=Sof(H12a)=Sof(H12b)=
 FVAR(1)
6.a Ternary CH refined with riding coordinates:
 C18(H18)
6.b Secondary CH2 refined with riding coordinates:
 C7(H7a,H7b), C10(H10a,H10b), C5(H5a,H5b), C12(H12a,H12b), C12(H12c,H12d),
 C5A(H5Aa,H5Ab), C10A(H10c,H10d)
6.c Aromatic/amide H refined with riding coordinates:
 C6(H6), C13(H13), C3(H3), C4(H4), C15(H15), C16(H16), C17(H17), C20(H20),
 C21(H21), C22(H22), C23(H23), C24(H24), C26(H26), C30(H30)
6.d Fitted hexagon refined as free rotating group:
 C11(C6,C1,C13,C3,C4)
6.e Tetrahedral OH refined with riding coordinates:
 O1(H1)
6.f Idealised Me refined as rotating group:
 C32(H32a,H32b,H32c), C34(H34a,H34b,H34c), C35(H35a,H35b,H35c), C36(H36a,H36b,
 H36c), C37(H37a,H37b,H37c), C38(H38a,H38b,H38c)
;
_olex2_submission_special_instructions 'No special instructions were received'

loop_
_space_group_symop_operation_xyz
'x, y, z'
'-x, -y, -z'

loop_
_atom_site_label
_atom_site_type_symbol
_atom_site_fract_x
_atom_site_fract_y
_atom_site_fract_z
_atom_site_U_iso_or_equiv
_atom_site_adp_type
_atom_site_occupancy
_atom_site_site_symmetry_order
_atom_site_calc_flag
_atom_site_refinement_flags_posn
_atom_site_refinement_flags_adp
_atom_site_refinement_flags_occupancy
_atom_site_disorder_assembly
_atom_site_disorder_group
O1 O 0.97048(12) 0.89342(13) 0.59661(10) 0.0667(4) Uani 1 1 d . . . . .
H1 H 1.021280 0.854052 0.563561 0.100 Uiso 1 1 calc R U . . .
O13 O 0.21148(19) 0.2329(3) 0.90767(15) 0.1256(8) Uani 1 1 d . . . . .
N1 N 0.51480(13) 0.35306(15) 0.63203(13) 0.0613(4) Uani 1 1 d . . . . .
C2 C 0.63701(13) 0.54995(14) 0.77014(11) 0.0422(3) Uani 1 1 d . . . . .
C11 C 0.20240(13) 0.31370(14) 0.80602(8) 0.0778(6) Uani 1 1 d G . . . .
C6 C 0.30403(9) 0.32226(12) 0.74799(9) 0.0615(4) Uani 1 1 d G . . . .
H6 H 0.385918 0.272228 0.778932 0.074 Uiso 1 1 calc R U . . .
C1 C 0.28326(9) 0.40558(12) 0.64373(9) 0.0558(4) Uani 1 1 d G . . . .
C13 C 0.16086(12) 0.48035(12) 0.59749(9) 0.0753(6) Uani 1 1 d G . . . .
H13 H 0.146964 0.536100 0.527725 0.090 Uiso 1 1 calc R U . . .
C3 C 0.05923(8) 0.47180(15) 0.65551(13) 0.0927(7) Uani 1 1 d G . . . .
H3 H -0.022658 0.521830 0.624568 0.111 Uiso 1 1 calc R U . . .
C4 C 0.08000(10) 0.38848(17) 0.75977(12) 0.0929(7) Uani 1 1 d G . . . .
H4 H 0.012006 0.382759 0.798593 0.111 Uiso 1 1 calc R U . . .
C7 C 0.39122(17) 0.4150(2) 0.57684(14) 0.0616(4) Uani 1 1 d . . . . .
H7A H 0.393869 0.376931 0.525378 0.074 Uiso 1 1 calc R U . . .
H7B H 0.373276 0.506144 0.539008 0.074 Uiso 1 1 calc R U . . .
C8 C 0.55536(14) 0.41821(15) 0.67647(12) 0.0466(3) Uani 1 1 d . . . . .
C9 C 0.68151(14) 0.36696(16) 0.71611(14) 0.0521(4) Uani 1 1 d D . . . .
C10 C 0.7730(8) 0.2422(8) 0.7041(10) 0.081(2) Uani 0.681(8) 1 d D . P A 1
H10A H 0.841661 0.196765 0.758570 0.098 Uiso 0.681(8) 1 calc R U P A 1
H10B H 0.808253 0.261615 0.636716 0.098 Uiso 0.681(8) 1 calc R U P A 1
C5 C 0.7008(4) 0.1564(4) 0.7124(5) 0.0924(17) Uani 0.681(8) 1 d D . P A 1
H5A H 0.757429 0.076406 0.703860 0.111 Uiso 0.681(8) 1 calc R U P A 1
H5B H 0.668575 0.134280 0.780920 0.111 Uiso 0.681(8) 1 calc R U P A 1
C12 C 0.5965(2) 0.2273(2) 0.6311(2) 0.0870(7) Uani 1 1 d D . . . .
H12A H 0.630563 0.237797 0.563267 0.104 Uiso 0.681(8) 1 calc R U P A 1
H12B H 0.547316 0.176262 0.640389 0.104 Uiso 0.681(8) 1 calc R U P A 1
H12C H 0.574842 0.219667 0.568047 0.104 Uiso 0.319(8) 1 calc R U P A 2
H12D H 0.582393 0.161213 0.690641 0.104 Uiso 0.319(8) 1 calc R U P A 2
C14 C 0.3280(3) 0.1656(4) 0.9653(2) 0.1024(9) Uani 1 1 d . . . . .
H14A H 0.361(3) 0.232(4) 0.957(3) 0.154 Uiso 1 1 d . U . . .
H14B H 0.309(3) 0.118(3) 1.036(2) 0.123 Uiso 1 1 d . U . . .
C15 C 0.47314(14) 0.53562(15) 0.68395(13) 0.0491(4) Uani 1 1 d . . . . .
H15 H 0.389419 0.571639 0.657920 0.059 Uiso 1 1 calc R U . . .
C16 C 0.51355(14) 0.59977(15) 0.72936(12) 0.0471(3) Uani 1 1 d . . . . .
H16 H 0.456378 0.678391 0.732615 0.057 Uiso 1 1 calc R U . . .
C17 C 0.71832(14) 0.43355(15) 0.76136(13) 0.0504(4) Uani 1 1 d . . . . .
H17 H 0.801984 0.398436 0.787265 0.060 Uiso 1 1 calc R U . . .
C18 C 0.68277(14) 0.61361(14) 0.82689(11) 0.0446(3) Uani 1 1 d . . . . .
H18 H 0.739473 0.542245 0.886489 0.054 Uiso 1 1 calc R U . . .
C19 C 0.57503(15) 0.69563(16) 0.87365(11) 0.0485(4) Uani 1 1 d . . . . .
C20 C 0.5392(2) 0.6360(2) 0.97064(14) 0.0670(5) Uani 1 1 d . . . . .
H20 H 0.584819 0.547869 1.007510 0.080 Uiso 1 1 calc R U . . .
C21 C 0.4368(2) 0.7054(3) 1.01361(18) 0.0840(7) Uani 1 1 d . . . . .
H21 H 0.414441 0.663801 1.078885 0.101 Uiso 1 1 calc R U . . .
C22 C 0.3687(2) 0.8347(3) 0.96038(19) 0.0853(7) Uani 1 1 d . . . . .
H22 H 0.299062 0.880877 0.988732 0.102 Uiso 1 1 calc R U . . .
C23 C 0.4033(2) 0.8965(2) 0.86454(17) 0.0792(6) Uani 1 1 d . . . . .
H23 H 0.357371 0.984730 0.828314 0.095 Uiso 1 1 calc R U . . .
C24 C 0.50660(18) 0.82715(18) 0.82199(13) 0.0621(4) Uani 1 1 d . . . . .
H24 H 0.530125 0.869897 0.757708 0.074 Uiso 1 1 calc R U . . .
C25 C 0.76111(13) 0.68574(14) 0.76256(11) 0.0437(3) Uani 1 1 d . . . . .
C26 C 0.73756(14) 0.75110(14) 0.65514(11) 0.0443(3) Uani 1 1 d . . . . .
H26 H 0.673854 0.748034 0.620851 0.053 Uiso 1 1 calc R U . . .
C27 C 0.80610(14) 0.82139(14) 0.59658(11) 0.0434(3) Uani 1 1 d . . . . .
C28 C 0.90229(14) 0.82226(14) 0.65150(12) 0.0466(3) Uani 1 1 d . . . . .
C29 C 0.93217(13) 0.75429(14) 0.75972(12) 0.0456(3) Uani 1 1 d . . . . .
C30 C 0.85816(14) 0.68820(15) 0.81270(12) 0.0463(3) Uani 1 1 d . . . . .
H30 H 0.874537 0.643866 0.884717 0.056 Uiso 1 1 calc R U . . .
C31 C 0.77769(15) 0.89185(15) 0.47710(12) 0.0488(4) Uani 1 1 d . . . . .
C32 C 0.8940(2) 0.8382(2) 0.41984(16) 0.0749(6) Uani 1 1 d . . . . .
H32A H 0.961645 0.854607 0.438540 0.112 Uiso 1 1 calc R U . . .
H32B H 0.873223 0.880167 0.345573 0.112 Uiso 1 1 calc R U . . .
H32C H 0.919634 0.746301 0.439681 0.112 Uiso 1 1 calc R U . . .
C33 C 1.04349(15) 0.74811(16) 0.81836(14) 0.0549(4) Uani 1 1 d . . . . .
C34 C 1.0587(2) 0.6625(2) 0.93410(16) 0.0798(6) Uani 1 1 d . . . . .
H34A H 0.982397 0.695728 0.966030 0.120 Uiso 1 1 calc R U . . .
H34B H 1.127416 0.662442 0.968326 0.120 Uiso 1 1 calc R U . . .
H34C H 1.075802 0.575360 0.940749 0.120 Uiso 1 1 calc R U . . .
C35 C 0.6707(2) 0.8722(2) 0.43760(14) 0.0675(5) Uani 1 1 d . . . . .
H35A H 0.694182 0.781221 0.454273 0.101 Uiso 1 1 calc R U . . .
H35B H 0.655240 0.917125 0.363101 0.101 Uiso 1 1 calc R U . . .
H35C H 0.595649 0.906072 0.470648 0.101 Uiso 1 1 calc R U . . .
C36 C 0.7347(2) 1.03910(17) 0.44561(15) 0.0655(5) Uani 1 1 d . . . . .
H36A H 0.659654 1.072218 0.478960 0.098 Uiso 1 1 calc R U . . .
H36B H 0.717444 1.080724 0.370989 0.098 Uiso 1 1 calc R U . . .
H36C H 0.800100 1.056381 0.467208 0.098 Uiso 1 1 calc R U . . .
C37 C 1.0237(2) 0.8835(2) 0.81265(19) 0.0789(6) Uani 1 1 d . . . . .
H37A H 1.011874 0.940760 0.740681 0.118 Uiso 1 1 calc R U . . .
H37B H 1.096267 0.878093 0.845856 0.118 Uiso 1 1 calc R U . . .
H37C H 0.950427 0.916596 0.847850 0.118 Uiso 1 1 calc R U . . .
C38 C 1.16772(17) 0.6881(2) 0.77149(19) 0.0783(6) Uani 1 1 d . . . . .
H38A H 1.180209 0.602589 0.776923 0.117 Uiso 1 1 calc R U . . .
H38B H 1.236817 0.682890 0.809205 0.117 Uiso 1 1 calc R U . . .
H38C H 1.163465 0.741574 0.699163 0.117 Uiso 1 1 calc R U . . .
H14C H 0.399(4) 0.103(4) 0.925(3) 0.173(15) Uiso 1 1 d . . . . .
C5A C 0.7385(7) 0.2018(10) 0.6355(11) 0.092(3) Uani 0.319(8) 1 d D . P A 2
H5AA H 0.789660 0.112023 0.644300 0.110 Uiso 0.319(8) 1 calc R U P A 2
H5AB H 0.756780 0.257085 0.570384 0.110 Uiso 0.319(8) 1 calc R U P A 2
C10A C 0.7704(19) 0.2298(19) 0.727(2) 0.081(2) Uani 0.319(8) 1 d D . P A 2
H10C H 0.761259 0.168166 0.792653 0.098 Uiso 0.319(8) 1 calc R U P A 2
H10D H 0.857011 0.221425 0.726238 0.098 Uiso 0.319(8) 1 calc R U P A 2

loop_
_atom_site_aniso_label
_atom_site_aniso_U_11
_atom_site_aniso_U_22
_atom_site_aniso_U_33
_atom_site_aniso_U_23
_atom_site_aniso_U_13
_atom_site_aniso_U_12
O1 0.0652(8) 0.0768(8) 0.0638(8) -0.0102(6) 0.0125(6) -0.0496(7)
O13 0.0993(13) 0.190(2) 0.0866(12) -0.0254(13) 0.0225(10) -0.0828(15)
N1 0.0507(8) 0.0707(9) 0.0813(10) -0.0488(8) 0.0144(7) -0.0254(7)
C2 0.0408(7) 0.0452(8) 0.0417(7) -0.0108(6) 0.0078(6) -0.0239(6)
C11 0.0682(12) 0.1021(16) 0.0775(14) -0.0385(12) 0.0169(10) -0.0453(12)
C6 0.0483(9) 0.0733(11) 0.0711(12) -0.0342(10) 0.0057(8) -0.0258(8)
C1 0.0535(9) 0.0590(10) 0.0675(11) -0.0355(8) 0.0053(8) -0.0240(8)
C13 0.0602(11) 0.0704(12) 0.0884(14) -0.0286(11) -0.0073(10) -0.0180(10)
C3 0.0459(11) 0.0953(17) 0.132(2) -0.0506(16) -0.0016(12) -0.0147(11)
C4 0.0536(12) 0.120(2) 0.115(2) -0.0538(17) 0.0212(12) -0.0371(13)
C7 0.0633(11) 0.0781(12) 0.0627(10) -0.0394(9) 0.0095(8) -0.0357(9)
C8 0.0425(8) 0.0545(9) 0.0507(8) -0.0258(7) 0.0153(6) -0.0235(7)
C9 0.0393(8) 0.0547(9) 0.0653(10) -0.0283(8) 0.0151(7) -0.0182(7)
C10 0.0526(12) 0.076(2) 0.121(6) -0.059(3) 0.014(2) -0.0118(13)
C5 0.076(2) 0.065(2) 0.144(4) -0.058(2) 0.001(2) -0.0160(17)
C12 0.0758(14) 0.0800(14) 0.128(2) -0.0699(15) 0.0164(13) -0.0261(11)
C14 0.126(2) 0.119(2) 0.0794(16) -0.0246(16) -0.0049(16) -0.074(2)
C15 0.0388(7) 0.0539(9) 0.0573(9) -0.0254(7) 0.0028(6) -0.0166(7)
C16 0.0420(8) 0.0441(8) 0.0558(9) -0.0196(7) 0.0041(6) -0.0169(6)
C17 0.0333(7) 0.0550(9) 0.0609(9) -0.0192(7) 0.0078(6) -0.0187(7)
C18 0.0454(8) 0.0480(8) 0.0394(7) -0.0065(6) 0.0016(6) -0.0262(7)
C19 0.0570(9) 0.0623(9) 0.0411(8) -0.0202(7) 0.0085(6) -0.0382(8)
C20 0.0937(14) 0.0721(12) 0.0561(10) -0.0248(9) 0.0274(10) -0.0562(11)
C21 0.1082(18) 0.1052(18) 0.0724(13) -0.0450(13) 0.0480(13) -0.0721(16)
C22 0.0824(15) 0.120(2) 0.0815(15) -0.0632(15) 0.0348(12) -0.0489(14)
C23 0.0801(14) 0.0846(14) 0.0650(12) -0.0360(11) 0.0083(10) -0.0183(11)
C24 0.0700(11) 0.0677(11) 0.0441(9) -0.0202(8) 0.0093(8) -0.0247(9)
C25 0.0419(7) 0.0460(8) 0.0440(8) -0.0122(6) 0.0050(6) -0.0227(6)
C26 0.0441(8) 0.0482(8) 0.0437(8) -0.0135(6) 0.0047(6) -0.0249(6)
C27 0.0446(8) 0.0425(7) 0.0424(8) -0.0123(6) 0.0076(6) -0.0207(6)
C28 0.0427(8) 0.0462(8) 0.0523(9) -0.0126(7) 0.0095(6) -0.0252(6)
C29 0.0387(7) 0.0446(8) 0.0531(9) -0.0139(6) 0.0031(6) -0.0200(6)
C30 0.0446(8) 0.0487(8) 0.0432(8) -0.0097(6) 0.0017(6) -0.0228(7)
C31 0.0568(9) 0.0471(8) 0.0417(8) -0.0123(6) 0.0096(7) -0.0249(7)
C32 0.0830(14) 0.0745(13) 0.0580(11) -0.0231(9) 0.0256(10) -0.0277(11)
C33 0.0426(8) 0.0553(9) 0.0643(10) -0.0128(8) -0.0026(7) -0.0244(7)
C34 0.0671(12) 0.0982(15) 0.0682(12) -0.0065(11) -0.0179(10) -0.0450(12)
C35 0.0889(13) 0.0762(12) 0.0439(9) -0.0135(8) -0.0010(9) -0.0462(11)
C36 0.0777(12) 0.0488(9) 0.0616(11) -0.0100(8) 0.0015(9) -0.0259(9)
C37 0.0752(13) 0.0711(12) 0.0999(16) -0.0300(11) -0.0146(11) -0.0359(11)
C38 0.0427(9) 0.0832(14) 0.1006(16) -0.0245(12) 0.0023(10) -0.0250(9)
C5A 0.064(4) 0.083(5) 0.142(9) -0.075(6) 0.017(5) -0.014(4)
C10A 0.0526(12) 0.076(2) 0.121(6) -0.059(3) 0.014(2) -0.0118(13)

loop_
_atom_type_symbol
_atom_type_description
_atom_type_scat_dispersion_real
_atom_type_scat_dispersion_imag
_atom_type_scat_source
C C 0.0033 0.0016 'International Tables Vol C Tables 4.2.6.8 and 6.1.1.4'
H H 0.0000 0.0000 'International Tables Vol C Tables 4.2.6.8 and 6.1.1.4'
N N 0.0061 0.0033 'International Tables Vol C Tables 4.2.6.8 and 6.1.1.4'
O O 0.0106 0.0060 'International Tables Vol C Tables 4.2.6.8 and 6.1.1.4'

loop_
_geom_angle_atom_site_label_1
_geom_angle_atom_site_label_2
_geom_angle_atom_site_label_3
_geom_angle
_geom_angle_site_symmetry_1
_geom_angle_site_symmetry_3
_geom_angle_publ_flag
C28 O1 H1 109.5 . . ?
C11 O13 C14 119.6(2) . . ?
C8 N1 C7 120.56(14) . . ?
C8 N1 C12 121.72(16) . . ?
C12 N1 C7 117.52(15) . . ?
C16 C2 C17 116.44(14) . . ?
C16 C2 C18 123.12(13) . . ?
C17 C2 C18 120.37(13) . . ?
O13 C11 C6 125.11(12) . . ?
O13 C11 C4 114.86(12) . . ?
C6 C11 C4 120.0 . . ?
C11 C6 H6 120.0 . . ?
C1 C6 C11 120.0 . . ?
C1 C6 H6 120.0 . . ?
C6 C1 C13 120.0 . . ?
C6 C1 C7 121.73(11) . . ?
C13 C1 C7 118.25(11) . . ?
C1 C13 H13 120.0 . . ?
C3 C13 C1 120.0 . . ?
C3 C13 H13 120.0 . . ?
C13 C3 H3 120.0 . . ?
C4 C3 C13 120.0 . . ?
C4 C3 H3 120.0 . . ?
C11 C4 H4 120.0 . . ?
C3 C4 C11 120.0 . . ?
C3 C4 H4 120.0 . . ?
N1 C7 C1 116.02(15) . . ?
N1 C7 H7A 108.3 . . ?
N1 C7 H7B 108.3 . . ?
C1 C7 H7A 108.3 . . ?
C1 C7 H7B 108.3 . . ?
H7A C7 H7B 107.4 . . ?
N1 C8 C9 120.79(14) . . ?
N1 C8 C15 121.40(14) . . ?
C15 C8 C9 117.81(14) . . ?
C8 C9 C10 118.2(3) . . ?
C8 C9 C10A 120.4(7) . . ?
C17 C9 C8 119.26(14) . . ?
C17 C9 C10 122.5(3) . . ?
C17 C9 C10A 119.5(6) . . ?
C9 C10 H10A 110.0 . . ?
C9 C10 H10B 110.0 . . ?
C9 C10 C5 108.4(6) . . ?
H10A C10 H10B 108.4 . . ?
C5 C10 H10A 110.0 . . ?
C5 C10 H10B 110.0 . . ?
C10 C5 H5A 109.8 . . ?
C10 C5 H5B 109.8 . . ?
H5A C5 H5B 108.3 . . ?
C12 C5 C10 109.2(5) . . ?
C12 C5 H5A 109.8 . . ?
C12 C5 H5B 109.8 . . ?
N1 C12 C5 113.3(2) . . ?
N1 C12 H12A 108.9 . . ?
N1 C12 H12B 108.9 . . ?
N1 C12 H12C 109.0 . . ?
N1 C12 H12D 109.0 . . ?
N1 C12 C5A 113.1(3) . . ?
C5 C12 H12A 108.9 . . ?
C5 C12 H12B 108.9 . . ?
H12A C12 H12B 107.7 . . ?
H12C C12 H12D 107.8 . . ?
C5A C12 H12C 109.0 . . ?
C5A C12 H12D 109.0 . . ?
O13 C14 H14A 105(2) . . ?
O13 C14 H14B 103.9(18) . . ?
O13 C14 H14C 110(2) . . ?
H14A C14 H14B 119(3) . . ?
H14A C14 H14C 102(3) . . ?
H14B C14 H14C 116(3) . . ?
C8 C15 H15 119.4 . . ?
C16 C15 C8 121.29(14) . . ?
C16 C15 H15 119.4 . . ?
C2 C16 H16 119.1 . . ?
C15 C16 C2 121.74(14) . . ?
C15 C16 H16 119.1 . . ?
C2 C17 H17 118.3 . . ?
C9 C17 C2 123.45(14) . . ?
C9 C17 H17 118.3 . . ?
C2 C18 H18 105.8 . . ?
C19 C18 C2 111.31(12) . . ?
C19 C18 H18 105.8 . . ?
C19 C18 C25 112.96(12) . . ?
C25 C18 C2 114.24(12) . . ?
C25 C18 H18 105.8 . . ?
C20 C19 C18 119.14(16) . . ?
C24 C19 C18 122.98(14) . . ?
C24 C19 C20 117.83(17) . . ?
C19 C20 H20 119.4 . . ?
C21 C20 C19 121.2(2) . . ?
C21 C20 H20 119.4 . . ?
C20 C21 H21 119.9 . . ?
C22 C21 C20 120.14(19) . . ?
C22 C21 H21 119.9 . . ?
C21 C22 H22 120.1 . . ?
C21 C22 C23 119.8(2) . . ?
C23 C22 H22 120.1 . . ?
C22 C23 H23 120.0 . . ?
C22 C23 C24 120.0(2) . . ?
C24 C23 H23 120.0 . . ?
C19 C24 C23 120.99(18) . . ?
C19 C24 H24 119.5 . . ?
C23 C24 H24 119.5 . . ?
C26 C25 C18 122.20(13) . . ?
C30 C25 C18 119.30(13) . . ?
C30 C25 C26 118.49(13) . . ?
C25 C26 H26 118.8 . . ?
C25 C26 C27 122.31(14) . . ?
C27 C26 H26 118.8 . . ?
C26 C27 C28 116.88(13) . . ?
C26 C27 C31 120.71(13) . . ?
C28 C27 C31 122.40(13) . . ?
O1 C28 C27 118.65(14) . . ?
O1 C28 C29 118.50(13) . . ?
C29 C28 C27 122.86(13) . . ?
C28 C29 C33 122.64(13) . . ?
C30 C29 C28 116.70(13) . . ?
C30 C29 C33 120.63(14) . . ?
C25 C30 C29 122.71(14) . . ?
C25 C30 H30 118.6 . . ?
C29 C30 H30 118.6 . . ?
C32 C31 C27 110.70(14) . . ?
C35 C31 C27 111.41(13) . . ?
C35 C31 C32 106.86(16) . . ?
C35 C31 C36 106.45(15) . . ?
C36 C31 C27 111.07(13) . . ?
C36 C31 C32 110.19(15) . . ?
C31 C32 H32A 109.5 . . ?
C31 C32 H32B 109.5 . . ?
C31 C32 H32C 109.5 . . ?
H32A C32 H32B 109.5 . . ?
H32A C32 H32C 109.5 . . ?
H32B C32 H32C 109.5 . . ?
C34 C33 C29 111.77(13) . . ?
C34 C33 C37 107.16(17) . . ?
C34 C33 C38 106.84(16) . . ?
C37 C33 C29 110.96(14) . . ?
C37 C33 C38 110.14(16) . . ?
C38 C33 C29 109.86(15) . . ?
C33 C34 H34A 109.5 . . ?
C33 C34 H34B 109.5 . . ?
C33 C34 H34C 109.5 . . ?
H34A C34 H34B 109.5 . . ?
H34A C34 H34C 109.5 . . ?
H34B C34 H34C 109.5 . . ?
C31 C35 H35A 109.5 . . ?
C31 C35 H35B 109.5 . . ?
C31 C35 H35C 109.5 . . ?
H35A C35 H35B 109.5 . . ?
H35A C35 H35C 109.5 . . ?
H35B C35 H35C 109.5 . . ?
C31 C36 H36A 109.5 . . ?
C31 C36 H36B 109.5 . . ?
C31 C36 H36C 109.5 . . ?
H36A C36 H36B 109.5 . . ?
H36A C36 H36C 109.5 . . ?
H36B C36 H36C 109.5 . . ?
C33 C37 H37A 109.5 . . ?
C33 C37 H37B 109.5 . . ?
C33 C37 H37C 109.5 . . ?
H37A C37 H37B 109.5 . . ?
H37A C37 H37C 109.5 . . ?
H37B C37 H37C 109.5 . . ?
C33 C38 H38A 109.5 . . ?
C33 C38 H38B 109.5 . . ?
C33 C38 H38C 109.5 . . ?
H38A C38 H38B 109.5 . . ?
H38A C38 H38C 109.5 . . ?
H38B C38 H38C 109.5 . . ?
C12 C5A H5AA 109.7 . . ?
C12 C5A H5AB 109.7 . . ?
H5AA C5A H5AB 108.2 . . ?
C10A C5A C12 109.6(12) . . ?
C10A C5A H5AA 109.7 . . ?
C10A C5A H5AB 109.7 . . ?
C9 C10A C5A 108.7(12) . . ?
C9 C10A H10C 110.0 . . ?
C9 C10A H10D 110.0 . . ?
C5A C10A H10C 110.0 . . ?
C5A C10A H10D 110.0 . . ?
H10C C10A H10D 108.3 . . ?

loop_
_geom_bond_atom_site_label_1
_geom_bond_atom_site_label_2
_geom_bond_distance
_geom_bond_site_symmetry_2
_geom_bond_publ_flag
O1 H1 0.8200 . ?
O1 C28 1.3848(17) . ?
O13 C11 1.364(2) . ?
O13 C14 1.391(4) . ?
N1 C7 1.446(2) . ?
N1 C8 1.386(2) . ?
N1 C12 1.436(2) . ?
C2 C16 1.386(2) . ?
C2 C17 1.387(2) . ?
C2 C18 1.526(2) . ?
C11 C6 1.3900 . ?
C11 C4 1.3900 . ?
C6 H6 0.9300 . ?
C6 C1 1.3900 . ?
C1 C13 1.3900 . ?
C1 C7 1.513(2) . ?
C13 H13 0.9300 . ?
C13 C3 1.3900 . ?
C3 H3 0.9300 . ?
C3 C4 1.3900 . ?
C4 H4 0.9300 . ?
C7 H7A 0.9700 . ?
C7 H7B 0.9700 . ?
C8 C9 1.407(2) . ?
C8 C15 1.392(2) . ?
C9 C10 1.515(6) . ?
C9 C17 1.383(2) . ?
C9 C10A 1.517(14) . ?
C10 H10A 0.9700 . ?
C10 H10B 0.9700 . ?
C10 C5 1.549(10) . ?
C5 H5A 0.9700 . ?
C5 H5B 0.9700 . ?
C5 C12 1.461(5) . ?
C12 H12A 0.9700 . ?
C12 H12B 0.9700 . ?
C12 H12C 0.9700 . ?
C12 H12D 0.9700 . ?
C12 C5A 1.554(8) . ?
C14 H14A 0.99(4) . ?
C14 H14B 0.99(3) . ?
C14 H14C 1.14(4) . ?
C15 H15 0.9300 . ?
C15 C16 1.384(2) . ?
C16 H16 0.9300 . ?
C17 H17 0.9300 . ?
C18 H18 0.9800 . ?
C18 C19 1.519(2) . ?
C18 C25 1.5233(19) . ?
C19 C20 1.387(2) . ?
C19 C24 1.381(2) . ?
C20 H20 0.9300 . ?
C20 C21 1.385(3) . ?
C21 H21 0.9300 . ?
C21 C22 1.364(4) . ?
C22 H22 0.9300 . ?
C22 C23 1.377(3) . ?
C23 H23 0.9300 . ?
C23 C24 1.388(3) . ?
C24 H24 0.9300 . ?
C25 C26 1.386(2) . ?
C25 C30 1.385(2) . ?
C26 H26 0.9300 . ?
C26 C27 1.396(2) . ?
C27 C28 1.406(2) . ?
C27 C31 1.541(2) . ?
C28 C29 1.404(2) . ?
C29 C30 1.392(2) . ?
C29 C33 1.543(2) . ?
C30 H30 0.9300 . ?
C31 C32 1.539(2) . ?
C31 C35 1.530(2) . ?
C31 C36 1.536(2) . ?
C32 H32A 0.9600 . ?
C32 H32B 0.9600 . ?
C32 H32C 0.9600 . ?
C33 C34 1.526(3) . ?
C33 C37 1.532(3) . ?
C33 C38 1.542(3) . ?
C34 H34A 0.9600 . ?
C34 H34B 0.9600 . ?
C34 H34C 0.9600 . ?
C35 H35A 0.9600 . ?
C35 H35B 0.9600 . ?
C35 H35C 0.9600 . ?
C36 H36A 0.9600 . ?
C36 H36B 0.9600 . ?
C36 H36C 0.9600 . ?
C37 H37A 0.9600 . ?
C37 H37B 0.9600 . ?
C37 H37C 0.9600 . ?
C38 H38A 0.9600 . ?
C38 H38B 0.9600 . ?
C38 H38C 0.9600 . ?
C5A H5AA 0.9700 . ?
C5A H5AB 0.9700 . ?
C5A C10A 1.527(16) . ?
C10A H10C 0.9700 . ?
C10A H10D 0.9700 . ?

loop_
_geom_torsion_atom_site_label_1
_geom_torsion_atom_site_label_2
_geom_torsion_atom_site_label_3
_geom_torsion_atom_site_label_4
_geom_torsion
_geom_torsion_site_symmetry_1
_geom_torsion_site_symmetry_2
_geom_torsion_site_symmetry_3
_geom_torsion_site_symmetry_4
_geom_torsion_publ_flag
O1 C28 C29 C30 177.52(14) . . . . ?
O1 C28 C29 C33 -4.3(2) . . . . ?
O13 C11 C6 C1 178.02(19) . . . . ?
O13 C11 C4 C3 -178.21(17) . . . . ?
N1 C8 C9 C10 2.9(6) . . . . ?
N1 C8 C9 C17 -179.03(15) . . . . ?
N1 C8 C9 C10A -9.8(15) . . . . ?
N1 C8 C15 C16 179.30(15) . . . . ?
N1 C12 C5A C10A 51.7(14) . . . . ?
C2 C18 C19 C20 83.70(18) . . . . ?
C2 C18 C19 C24 -93.44(18) . . . . ?
C2 C18 C25 C26 34.5(2) . . . . ?
C2 C18 C25 C30 -146.45(14) . . . . ?
C11 C6 C1 C13 0.0 . . . . ?
C11 C6 C1 C7 -178.17(13) . . . . ?
C6 C11 C4 C3 0.0 . . . . ?
C6 C1 C13 C3 0.0 . . . . ?
C6 C1 C7 N1 -11.92(19) . . . . ?
C1 C13 C3 C4 0.0 . . . . ?
C13 C1 C7 N1 169.88(12) . . . . ?
C13 C3 C4 C11 0.0 . . . . ?
C4 C11 C6 C1 0.0 . . . . ?
C7 N1 C8 C9 -170.23(15) . . . . ?
C7 N1 C8 C15 10.1(2) . . . . ?
C7 N1 C12 C5 -162.6(3) . . . . ?
C7 N1 C12 C5A 148.8(6) . . . . ?
C7 C1 C13 C3 178.24(12) . . . . ?
C8 N1 C7 C1 -84.9(2) . . . . ?
C8 N1 C12 C5 22.6(4) . . . . ?
C8 N1 C12 C5A -26.0(6) . . . . ?
C8 C9 C10 C5 -33.8(10) . . . . ?
C8 C9 C17 C2 -0.1(2) . . . . ?
C8 C9 C10A C5A 36(3) . . . . ?
C8 C15 C16 C2 -0.5(2) . . . . ?
C9 C8 C15 C16 -0.4(2) . . . . ?
C9 C10 C5 C12 58.6(9) . . . . ?
C10 C9 C17 C2 177.9(6) . . . . ?
C10 C5 C12 N1 -53.8(6) . . . . ?
C12 N1 C7 C1 100.2(2) . . . . ?
C12 N1 C8 C9 4.4(3) . . . . ?
C12 N1 C8 C15 -175.22(18) . . . . ?
C12 C5A C10A C9 -55(2) . . . . ?
C14 O13 C11 C6 9.7(3) . . . . ?
C14 O13 C11 C4 -172.2(2) . . . . ?
C15 C8 C9 C10 -177.4(6) . . . . ?
C15 C8 C9 C17 0.6(2) . . . . ?
C15 C8 C9 C10A 169.9(15) . . . . ?
C16 C2 C17 C9 -0.8(2) . . . . ?
C16 C2 C18 C19 24.69(19) . . . . ?
C16 C2 C18 C25 -104.73(16) . . . . ?
C17 C2 C16 C15 1.1(2) . . . . ?
C17 C2 C18 C19 -152.28(14) . . . . ?
C17 C2 C18 C25 78.30(17) . . . . ?
C17 C9 C10 C5 148.2(5) . . . . ?
C17 C9 C10A C5A -155.0(12) . . . . ?
C18 C2 C16 C15 -176.00(14) . . . . ?
C18 C2 C17 C9 176.37(14) . . . . ?
C18 C19 C20 C21 -176.13(17) . . . . ?
C18 C19 C24 C23 175.42(17) . . . . ?
C18 C25 C26 C27 177.50(14) . . . . ?
C18 C25 C30 C29 -178.59(14) . . . . ?
C19 C18 C25 C26 -94.06(17) . . . . ?
C19 C18 C25 C30 84.96(17) . . . . ?
C19 C20 C21 C22 0.2(3) . . . . ?
C20 C19 C24 C23 -1.8(3) . . . . ?
C20 C21 C22 C23 -1.1(4) . . . . ?
C21 C22 C23 C24 0.5(4) . . . . ?
C22 C23 C24 C19 1.0(3) . . . . ?
C24 C19 C20 C21 1.2(3) . . . . ?
C25 C18 C19 C20 -146.21(15) . . . . ?
C25 C18 C19 C24 36.6(2) . . . . ?
C25 C26 C27 C28 0.6(2) . . . . ?
C25 C26 C27 C31 179.51(14) . . . . ?
C26 C25 C30 C29 0.5(2) . . . . ?
C26 C27 C28 O1 -178.48(14) . . . . ?
C26 C27 C28 C29 1.4(2) . . . . ?
C26 C27 C31 C32 -118.97(17) . . . . ?
C26 C27 C31 C35 -0.2(2) . . . . ?
C26 C27 C31 C36 118.28(16) . . . . ?
C27 C28 C29 C30 -2.3(2) . . . . ?
C27 C28 C29 C33 175.83(15) . . . . ?
C28 C27 C31 C32 59.8(2) . . . . ?
C28 C27 C31 C35 178.61(15) . . . . ?
C28 C27 C31 C36 -62.9(2) . . . . ?
C28 C29 C30 C25 1.4(2) . . . . ?
C28 C29 C33 C34 -177.17(17) . . . . ?
C28 C29 C33 C37 63.3(2) . . . . ?
C28 C29 C33 C38 -58.7(2) . . . . ?
C30 C25 C26 C27 -1.5(2) . . . . ?
C30 C29 C33 C34 0.9(2) . . . . ?
C30 C29 C33 C37 -118.61(18) . . . . ?
C30 C29 C33 C38 119.36(17) . . . . ?
C31 C27 C28 O1 2.7(2) . . . . ?
C31 C27 C28 C29 -177.48(14) . . . . ?
C33 C29 C30 C25 -176.82(15) . . . . ?
C10A C9 C17 C2 -169.4(15) . . . . ?
